data_7228785
loop_
_publ_author_name
'Keyes, Lauren K.'
'Todd, Angela D. K.'
'Giffin, Nick A.'
'Veinot, Alex J.'
'Hendsbee, Arthur D.'
'Robertson, Katherine N.'
'Geier, Stephen J.'
'Masuda, Jason D.'

_publ_section_title
;
 Reaction of sterically encumbered phenols, TEMPO-H, and organocarbonyl
 insertion reactions with L-AlH2 (L = HC(MeCNDipp)2, Dipp =
 2,6-diisopropylphenyl)
;
_journal_issue 59
_journal_name_full 'RSC Adv.'
_journal_page_first 37315
_journal_paper_doi 10.1039/C7RA06526D
_journal_volume 7
_journal_year 2017
_chemical_formula_moiety 'C36 H49 Al N2 O'
_chemical_formula_sum 'C36 H49 Al N2 O'
_chemical_formula_weight 552.75
_space_group_crystal_system orthorhombic
_space_group_IT_number 19
_space_group_name_Hall 'P 2ac 2ab'
_space_group_name_H-M_alt 'P 21 21 21'
_symmetry_space_group_name_Hall 'P 2ac 2ab'
_symmetry_space_group_name_H-M 'P 21 21 21'
_atom_sites_solution_hydrogens mixed
_audit_creation_date 2016-08-14
_audit_creation_method
;
Olex2 1.2
(compiled 2016.02.19 svn.r3266 for OlexSys, GUI svn.r5155)
;
_audit_update_record
;
2017-05-05 deposited with the CCDC.
2017-07-14 downloaded from the CCDC.
;
_cell_angle_alpha 90
_cell_angle_beta 90
_cell_angle_gamma 90
_cell_formula_units_Z 4
_cell_length_a 9.4049(6)
_cell_length_b 17.1433(11)
_cell_length_c 20.5503(13)
_cell_measurement_reflns_used 9934
_cell_measurement_temperature 125(2)
_cell_measurement_theta_max 25.71
_cell_measurement_theta_min 2.38
_cell_volume 3313.3(4)
_computing_molecular_graphics 'Olex2 (Dolomanov et al., 2009)'
_computing_publication_material 'Olex2 (Dolomanov et al., 2009)'
_computing_structure_refinement 'ShelXL (Sheldrick, 2015)'
_diffrn_ambient_temperature 125.07
_diffrn_measured_fraction_theta_full 1.000
_diffrn_measured_fraction_theta_max 0.989
_diffrn_measurement_device_type 'Bruker APEX-II CCD'
_diffrn_measurement_method '\f and \w scans'
_diffrn_radiation_type MoK\a
_diffrn_radiation_wavelength 0.71073
_diffrn_reflns_av_R_equivalents 0.0774
_diffrn_reflns_av_unetI/netI 0.0548
_diffrn_reflns_Laue_measured_fraction_full 1.000
_diffrn_reflns_Laue_measured_fraction_max 0.989
_diffrn_reflns_limit_h_max 12
_diffrn_reflns_limit_h_min -12
_diffrn_reflns_limit_k_max 23
_diffrn_reflns_limit_k_min -22
_diffrn_reflns_limit_l_max 27
_diffrn_reflns_limit_l_min -27
_diffrn_reflns_number 41740
_diffrn_reflns_point_group_measured_fraction_full 1.000
_diffrn_reflns_point_group_measured_fraction_max 0.974
_diffrn_reflns_theta_full 26.000
_diffrn_reflns_theta_max 28.759
_diffrn_reflns_theta_min 1.547
_diffrn_standards_number 0
_exptl_absorpt_coefficient_mu 0.090
_exptl_absorpt_correction_T_max 0.7458
_exptl_absorpt_correction_T_min 0.6688
_exptl_absorpt_correction_type multi-scan
_exptl_absorpt_process_details
;
SADABS-2014/5 (Bruker,2014/5) was used for absorption correction.
wR2(int) was 0.0942 before and 0.0888 after correction.
The Ratio of minimum to maximum transmission is 0.8968.
The \l/2 correction factor is 0.00150.
;
_exptl_crystal_colour colorless
_exptl_crystal_density_diffrn 1.108
_exptl_crystal_description block
_exptl_crystal_F_000 1200
_exptl_crystal_size_max 0.34
_exptl_crystal_size_mid 0.29
_exptl_crystal_size_min 0.12
_refine_diff_density_max 0.197
_refine_diff_density_min -0.242
_refine_diff_density_rms 0.042
_refine_ls_abs_structure_details
;
 Flack x determined using 2886 quotients [(I+)-(I-)]/[(I+)+(I-)]
 (Parsons, Flack and Wagner, Acta Cryst. B69 (2013) 249-259).
;
_refine_ls_abs_structure_Flack -0.03(8)
_refine_ls_extinction_method none
_refine_ls_goodness_of_fit_ref 1.029
_refine_ls_hydrogen_treatment mixed
_refine_ls_matrix_type full
_refine_ls_number_parameters 375
_refine_ls_number_reflns 8415
_refine_ls_number_restraints 0
_refine_ls_restrained_S_all 1.029
_refine_ls_R_factor_all 0.0517
_refine_ls_R_factor_gt 0.0413
_refine_ls_shift/su_max 0.000
_refine_ls_shift/su_mean 0.000
_refine_ls_structure_factor_coef Fsqd
_refine_ls_weighting_details 'w=1/[\s^2^(Fo^2^)+(0.0430P)^2^+0.5598P] where P=(Fo^2^+2Fc^2^)/3'
_refine_ls_weighting_scheme calc
_refine_ls_wR_factor_gt 0.0972
_refine_ls_wR_factor_ref 0.1031
_reflns_Friedel_coverage 0.769
_reflns_Friedel_fraction_full 1.000
_reflns_Friedel_fraction_max 0.956
_reflns_number_gt 7336
_reflns_number_total 8415
_reflns_threshold_expression 'I > 2\s(I)'
_cod_data_source_file c7ra06526d1.cif
_cod_data_source_block 2016_08_13_at267_nacalhobz_0m_a
_cod_database_code 7228785
_shelx_space_group_comment
;
The symmetry employed for this shelxl refinement is uniquely defined
by the following loop, which should always be used as a source of
symmetry information in preference to the above space-group names.
They are only intended as comments.
;
_olex2_refinement_description
;
1. Fixed Uiso
 At 1.2 times of:
  All C(H) groups, All C(H,H) groups
 At 1.5 times of:
  All C(H,H,H) groups
2.a Ternary CH refined with riding coordinates:
 C12(H12), C15(H15), C24(H24), C27(H27)
2.b Secondary CH2 refined with riding coordinates:
 C30(H30A,H30B)
2.c Aromatic/amide H refined with riding coordinates:
 C3(H3), C8(H8), C9(H9), C10(H10), C20(H20), C21(H21), C22(H22), C32(H32),
 C33(H33), C34(H34), C35(H35), C36(H36)
2.d Idealised Me refined as rotating group:
 C2(H2A,H2B,H2C), C5(H5A,H5B,H5C), C13(H13A,H13B,H13C), C14(H14A,H14B,H14C),
 C16(H16A,H16B,H16C), C17(H17A,H17B,H17C), C25(H25A,H25B,H25C), C26(H26A,H26B,
 H26C), C28(H28A,H28B,H28C), C29(H29A,H29B,H29C)
;
_shelx_shelxl_version_number 2014/7
_olex2_submission_special_instructions 'No special instructions were received'

loop_
_space_group_symop_operation_xyz
'x, y, z'
'-x+1/2, -y, z+1/2'
'-x, y+1/2, -z+1/2'
'x+1/2, -y+1/2, -z'

loop_
_atom_site_label
_atom_site_type_symbol
_atom_site_fract_x
_atom_site_fract_y
_atom_site_fract_z
_atom_site_U_iso_or_equiv
_atom_site_adp_type
_atom_site_occupancy
_atom_site_site_symmetry_order
_atom_site_calc_flag
_atom_site_refinement_flags_posn
Al1 Al 0.65690(6) 0.61652(3) 0.25054(3) 0.01531(13) Uani 1 1 d .
H1 H 0.803(3) 0.6517(15) 0.2356(12) 0.037(7) Uiso 1 1 d .
O1 O 0.65922(16) 0.51658(8) 0.25618(7) 0.0218(3) Uani 1 1 d .
N1 N 0.52089(18) 0.64924(10) 0.18863(8) 0.0159(3) Uani 1 1 d .
N2 N 0.56758(18) 0.65963(10) 0.32416(8) 0.0163(3) Uani 1 1 d .
C1 C 0.4403(2) 0.71218(12) 0.19818(10) 0.0190(4) Uani 1 1 d .
C2 C 0.3488(3) 0.74332(14) 0.14409(10) 0.0276(5) Uani 1 1 d .
H2A H 0.4079 0.7533 0.1057 0.041 Uiso 1 1 calc GR
H2B H 0.3036 0.7920 0.1581 0.041 Uiso 1 1 calc GR
H2C H 0.2754 0.7049 0.1332 0.041 Uiso 1 1 calc GR
C3 C 0.4352(2) 0.75052(12) 0.25812(10) 0.0212(4) Uani 1 1 d .
H3 H 0.3931 0.8009 0.2583 0.025 Uiso 1 1 calc R
C4 C 0.4852(2) 0.72311(12) 0.31776(10) 0.0189(4) Uani 1 1 d .
C5 C 0.4371(3) 0.76699(13) 0.37743(10) 0.0287(5) Uani 1 1 d .
H5A H 0.3767 0.7331 0.4041 0.043 Uiso 1 1 calc GR
H5B H 0.3829 0.8132 0.3642 0.043 Uiso 1 1 calc GR
H5C H 0.5203 0.7832 0.4027 0.043 Uiso 1 1 calc GR
C6 C 0.5082(2) 0.60432(11) 0.12919(9) 0.0178(4) Uani 1 1 d .
C7 C 0.6030(2) 0.61790(12) 0.07774(10) 0.0205(4) Uani 1 1 d .
C8 C 0.5948(3) 0.56978(14) 0.02326(11) 0.0274(5) Uani 1 1 d .
H8 H 0.6592 0.5776 -0.0118 0.033 Uiso 1 1 calc R
C9 C 0.4951(3) 0.51105(14) 0.01917(12) 0.0319(5) Uani 1 1 d .
H9 H 0.4908 0.4790 -0.0185 0.038 Uiso 1 1 calc R
C10 C 0.4013(3) 0.49893(14) 0.07016(12) 0.0302(5) Uani 1 1 d .
H10 H 0.3320 0.4589 0.0667 0.036 Uiso 1 1 calc R
C11 C 0.4065(2) 0.54411(13) 0.12622(11) 0.0230(4) Uani 1 1 d .
C12 C 0.7132(2) 0.68305(13) 0.07897(10) 0.0221(4) Uani 1 1 d .
H12 H 0.7063 0.7100 0.1220 0.027 Uiso 1 1 calc R
C13 C 0.6843(3) 0.74346(15) 0.02573(12) 0.0356(6) Uani 1 1 d .
H13A H 0.5907 0.7671 0.0328 0.053 Uiso 1 1 calc GR
H13B H 0.6861 0.7179 -0.0169 0.053 Uiso 1 1 calc GR
H13C H 0.7575 0.7841 0.0272 0.053 Uiso 1 1 calc GR
C14 C 0.8636(2) 0.65036(16) 0.07241(13) 0.0339(5) Uani 1 1 d .
H14A H 0.8795 0.6107 0.1060 0.051 Uiso 1 1 calc GR
H14B H 0.9328 0.6926 0.0777 0.051 Uiso 1 1 calc GR
H14C H 0.8751 0.6267 0.0293 0.051 Uiso 1 1 calc GR
C15 C 0.3040(2) 0.52731(14) 0.18155(12) 0.0285(5) Uani 1 1 d .
H15 H 0.3263 0.5640 0.2180 0.034 Uiso 1 1 calc R
C16 C 0.1497(3) 0.54165(19) 0.16057(16) 0.0487(7) Uani 1 1 d .
H16A H 0.1403 0.5949 0.1438 0.073 Uiso 1 1 calc GR
H16B H 0.0866 0.5348 0.1981 0.073 Uiso 1 1 calc GR
H16C H 0.1236 0.5044 0.1265 0.073 Uiso 1 1 calc GR
C17 C 0.3214(3) 0.44394(15) 0.20715(13) 0.0380(6) Uani 1 1 d .
H17A H 0.3045 0.4068 0.1717 0.057 Uiso 1 1 calc GR
H17B H 0.2527 0.4347 0.2422 0.057 Uiso 1 1 calc GR
H17C H 0.4181 0.4370 0.2239 0.057 Uiso 1 1 calc GR
C18 C 0.5977(2) 0.63096(12) 0.38916(10) 0.0195(4) Uani 1 1 d .
C19 C 0.5161(2) 0.56856(12) 0.41343(10) 0.0215(4) Uani 1 1 d .
C20 C 0.5411(3) 0.54413(13) 0.47731(11) 0.0269(5) Uani 1 1 d .
H20 H 0.4849 0.5034 0.4952 0.032 Uiso 1 1 calc R
C21 C 0.6456(3) 0.57796(13) 0.51476(11) 0.0294(5) Uani 1 1 d .
H21 H 0.6593 0.5614 0.5584 0.035 Uiso 1 1 calc R
C22 C 0.7310(3) 0.63614(13) 0.48899(11) 0.0275(5) Uani 1 1 d .
H22 H 0.8052 0.6578 0.5146 0.033 Uiso 1 1 calc R
C23 C 0.7090(2) 0.66335(12) 0.42568(10) 0.0218(4) Uani 1 1 d .
C24 C 0.4040(2) 0.52807(13) 0.37231(11) 0.0257(5) Uani 1 1 d .
H24 H 0.4350 0.5320 0.3259 0.031 Uiso 1 1 calc R
C25 C 0.2599(3) 0.56803(19) 0.37762(16) 0.0472(7) Uani 1 1 d .
H25A H 0.2299 0.5691 0.4233 0.071 Uiso 1 1 calc GR
H25B H 0.1897 0.5391 0.3519 0.071 Uiso 1 1 calc GR
H25C H 0.2672 0.6215 0.3611 0.071 Uiso 1 1 calc GR
C26 C 0.3896(4) 0.44150(16) 0.38844(16) 0.0508(8) Uani 1 1 d .
H26A H 0.4825 0.4161 0.3841 0.076 Uiso 1 1 calc GR
H26B H 0.3219 0.4172 0.3584 0.076 Uiso 1 1 calc GR
H26C H 0.3552 0.4356 0.4332 0.076 Uiso 1 1 calc GR
C27 C 0.8103(2) 0.72420(13) 0.39820(11) 0.0254(5) Uani 1 1 d .
H27 H 0.7742 0.7404 0.3545 0.030 Uiso 1 1 calc R
C28 C 0.9575(3) 0.68788(16) 0.38910(14) 0.0382(6) Uani 1 1 d .
H28A H 0.9948 0.6714 0.4314 0.057 Uiso 1 1 calc GR
H28B H 1.0218 0.7265 0.3698 0.057 Uiso 1 1 calc GR
H28C H 0.9501 0.6426 0.3602 0.057 Uiso 1 1 calc GR
C29 C 0.8206(3) 0.79712(14) 0.44107(13) 0.0411(7) Uani 1 1 d .
H29A H 0.7248 0.8164 0.4507 0.062 Uiso 1 1 calc GR
H29B H 0.8745 0.8376 0.4181 0.062 Uiso 1 1 calc GR
H29C H 0.8691 0.7840 0.4818 0.062 Uiso 1 1 calc GR
C30 C 0.7434(2) 0.46875(12) 0.21662(11) 0.0223(4) Uani 1 1 d .
H30A H 0.7973 0.5019 0.1858 0.027 Uiso 1 1 calc R
H30B H 0.6808 0.4342 0.1908 0.027 Uiso 1 1 calc R
C31 C 0.8469(2) 0.41923(11) 0.25481(10) 0.0197(4) Uani 1 1 d .
C32 C 0.9114(2) 0.35592(13) 0.22444(11) 0.0256(5) Uani 1 1 d .
H32 H 0.8882 0.3440 0.1806 0.031 Uiso 1 1 calc R
C33 C 1.0089(3) 0.31009(14) 0.25730(13) 0.0327(5) Uani 1 1 d .
H33 H 1.0508 0.2664 0.2363 0.039 Uiso 1 1 calc R
C34 C 1.0451(3) 0.32799(15) 0.32076(12) 0.0322(5) Uani 1 1 d .
H34 H 1.1133 0.2972 0.3432 0.039 Uiso 1 1 calc R
C35 C 0.9822(3) 0.39059(15) 0.35135(12) 0.0312(5) Uani 1 1 d .
H35 H 1.0070 0.4029 0.3950 0.037 Uiso 1 1 calc R
C36 C 0.8825(2) 0.43582(13) 0.31869(11) 0.0255(5) Uani 1 1 d .
H36 H 0.8385 0.4784 0.3403 0.031 Uiso 1 1 calc R

loop_
_atom_site_aniso_label
_atom_site_aniso_U_11
_atom_site_aniso_U_22
_atom_site_aniso_U_33
_atom_site_aniso_U_23
_atom_site_aniso_U_13
_atom_site_aniso_U_12
Al1 0.0144(3) 0.0151(3) 0.0164(3) -0.0012(2) -0.0016(2) 0.0020(2)
O1 0.0226(7) 0.0170(7) 0.0259(7) -0.0004(6) 0.0032(7) 0.0041(6)
N1 0.0163(8) 0.0159(8) 0.0156(8) -0.0013(6) -0.0011(6) 0.0021(7)
N2 0.0186(8) 0.0153(8) 0.0149(8) 0.0008(6) -0.0016(7) 0.0032(7)
C1 0.0193(10) 0.0191(10) 0.0185(10) 0.0028(8) 0.0002(8) 0.0031(8)
C2 0.0322(12) 0.0311(12) 0.0194(10) 0.0009(9) -0.0053(10) 0.0142(10)
C3 0.0265(10) 0.0187(9) 0.0183(10) 0.0018(8) 0.0007(8) 0.0104(8)
C4 0.0214(10) 0.0176(9) 0.0177(10) 0.0002(8) 0.0015(8) 0.0052(8)
C5 0.0406(14) 0.0274(12) 0.0179(10) -0.0011(9) 0.0020(10) 0.0160(10)
C6 0.0184(10) 0.0176(10) 0.0173(9) -0.0021(7) -0.0039(7) 0.0033(8)
C7 0.0213(9) 0.0211(10) 0.0193(9) -0.0020(9) -0.0025(8) 0.0024(8)
C8 0.0303(11) 0.0310(12) 0.0208(10) -0.0070(10) 0.0006(9) 0.0011(10)
C9 0.0397(14) 0.0310(12) 0.0249(11) -0.0136(10) -0.0059(10) -0.0013(11)
C10 0.0310(12) 0.0276(12) 0.0321(12) -0.0062(10) -0.0075(10) -0.0065(10)
C11 0.0197(10) 0.0233(11) 0.0260(11) -0.0015(9) -0.0043(9) -0.0006(9)
C12 0.0252(11) 0.0232(11) 0.0178(10) -0.0026(8) 0.0041(8) -0.0035(8)
C13 0.0467(16) 0.0307(13) 0.0295(12) 0.0045(10) 0.0036(11) -0.0039(11)
C14 0.0228(12) 0.0368(13) 0.0420(14) -0.0047(11) 0.0039(10) -0.0031(10)
C15 0.0232(11) 0.0304(12) 0.0318(12) -0.0005(10) -0.0005(10) -0.0072(9)
C16 0.0231(12) 0.0610(19) 0.0622(19) 0.0121(15) 0.0003(13) -0.0020(13)
C17 0.0409(15) 0.0360(14) 0.0370(14) 0.0049(11) -0.0041(11) -0.0123(12)
C18 0.0242(10) 0.0187(10) 0.0157(9) 0.0016(8) -0.0009(8) 0.0071(8)
C19 0.0241(10) 0.0196(10) 0.0209(10) 0.0026(8) 0.0023(8) 0.0051(9)
C20 0.0331(12) 0.0232(11) 0.0243(11) 0.0075(9) 0.0042(10) 0.0054(9)
C21 0.0409(13) 0.0290(12) 0.0183(10) 0.0058(9) -0.0026(10) 0.0075(11)
C22 0.0381(13) 0.0245(11) 0.0199(11) -0.0008(9) -0.0089(9) 0.0030(10)
C23 0.0293(11) 0.0173(10) 0.0187(10) 0.0003(8) -0.0036(9) 0.0034(8)
C24 0.0248(11) 0.0256(11) 0.0267(11) 0.0066(9) 0.0005(9) -0.0022(9)
C25 0.0240(12) 0.0500(17) 0.068(2) 0.0000(16) -0.0017(13) 0.0008(12)
C26 0.063(2) 0.0307(14) 0.0590(19) 0.0111(13) -0.0219(16) -0.0111(14)
C27 0.0328(12) 0.0209(10) 0.0223(10) 0.0020(8) -0.0100(9) -0.0017(9)
C28 0.0306(13) 0.0352(14) 0.0488(15) 0.0105(12) -0.0064(12) -0.0027(11)
C29 0.0659(19) 0.0220(12) 0.0355(13) 0.0016(10) -0.0193(13) -0.0071(13)
C30 0.0256(11) 0.0177(10) 0.0236(11) -0.0032(9) -0.0011(9) 0.0049(8)
C31 0.0187(9) 0.0159(9) 0.0244(10) 0.0014(8) 0.0011(9) -0.0010(7)
C32 0.0235(11) 0.0249(11) 0.0285(11) -0.0033(9) 0.0006(9) 0.0050(9)
C33 0.0278(11) 0.0290(12) 0.0415(14) 0.0002(11) 0.0037(11) 0.0106(9)
C34 0.0225(11) 0.0346(13) 0.0394(14) 0.0114(11) -0.0012(10) 0.0071(10)
C35 0.0295(12) 0.0372(13) 0.0270(11) 0.0048(10) -0.0040(9) 0.0007(11)
C36 0.0269(11) 0.0224(10) 0.0271(11) -0.0008(9) -0.0014(9) 0.0028(9)

loop_
_atom_type_symbol
_atom_type_description
_atom_type_scat_dispersion_real
_atom_type_scat_dispersion_imag
_atom_type_scat_source
C C 0.0033 0.0016 'International Tables Vol C Tables 4.2.6.8 and 6.1.1.4'
H H 0.0000 0.0000 'International Tables Vol C Tables 4.2.6.8 and 6.1.1.4'
N N 0.0061 0.0033 'International Tables Vol C Tables 4.2.6.8 and 6.1.1.4'
O O 0.0106 0.0060 'International Tables Vol C Tables 4.2.6.8 and 6.1.1.4'
Al Al 0.0645 0.0514 'International Tables Vol C Tables 4.2.6.8 and 6.1.1.4'

loop_
_geom_angle_atom_site_label_1
_geom_angle_atom_site_label_2
_geom_angle_atom_site_label_3
_geom_angle
O1 Al1 H1 113.2(10)
O1 Al1 N1 110.50(8)
O1 Al1 N2 110.07(8)
N1 Al1 H1 110.9(10)
N2 Al1 H1 114.0(10)
N2 Al1 N1 97.04(8)
C30 O1 Al1 123.51(13)
C1 N1 Al1 121.74(14)
C1 N1 C6 120.48(16)
C6 N1 Al1 117.77(12)
C4 N2 Al1 119.83(13)
C4 N2 C18 118.51(16)
C18 N2 Al1 121.33(13)
N1 C1 C2 120.25(18)
N1 C1 C3 122.00(19)
C3 C1 C2 117.74(18)
C1 C2 H2A 109.5
C1 C2 H2B 109.5
C1 C2 H2C 109.5
H2A C2 H2B 109.5
H2A C2 H2C 109.5
H2B C2 H2C 109.5
C1 C3 H3 116.4
C4 C3 C1 127.24(18)
C4 C3 H3 116.4
N2 C4 C3 123.62(18)
N2 C4 C5 119.86(17)
C3 C4 C5 116.47(17)
C4 C5 H5A 109.5
C4 C5 H5B 109.5
C4 C5 H5C 109.5
H5A C5 H5B 109.5
H5A C5 H5C 109.5
H5B C5 H5C 109.5
C7 C6 N1 119.65(18)
C7 C6 C11 121.37(18)
C11 C6 N1 118.83(18)
C6 C7 C12 122.80(18)
C8 C7 C6 118.2(2)
C8 C7 C12 119.01(19)
C7 C8 H8 119.4
C9 C8 C7 121.3(2)
C9 C8 H8 119.4
C8 C9 H9 120.1
C8 C9 C10 119.8(2)
C10 C9 H9 120.1
C9 C10 H10 119.3
C9 C10 C11 121.4(2)
C11 C10 H10 119.3
C6 C11 C15 122.52(19)
C10 C11 C6 117.9(2)
C10 C11 C15 119.5(2)
C7 C12 H12 108.0
C7 C12 C13 111.28(19)
C7 C12 C14 111.08(18)
C13 C12 H12 108.0
C14 C12 H12 108.0
C14 C12 C13 110.5(2)
C12 C13 H13A 109.5
C12 C13 H13B 109.5
C12 C13 H13C 109.5
H13A C13 H13B 109.5
H13A C13 H13C 109.5
H13B C13 H13C 109.5
C12 C14 H14A 109.5
C12 C14 H14B 109.5
C12 C14 H14C 109.5
H14A C14 H14B 109.5
H14A C14 H14C 109.5
H14B C14 H14C 109.5
C11 C15 H15 107.9
C11 C15 C16 111.1(2)
C11 C15 C17 111.5(2)
C16 C15 H15 107.9
C17 C15 H15 107.9
C17 C15 C16 110.3(2)
C15 C16 H16A 109.5
C15 C16 H16B 109.5
C15 C16 H16C 109.5
H16A C16 H16B 109.5
H16A C16 H16C 109.5
H16B C16 H16C 109.5
C15 C17 H17A 109.5
C15 C17 H17B 109.5
C15 C17 H17C 109.5
H17A C17 H17B 109.5
H17A C17 H17C 109.5
H17B C17 H17C 109.5
C19 C18 N2 118.50(19)
C23 C18 N2 120.27(19)
C23 C18 C19 121.19(19)
C18 C19 C24 121.90(18)
C20 C19 C18 118.0(2)
C20 C19 C24 120.1(2)
C19 C20 H20 119.4
C21 C20 C19 121.3(2)
C21 C20 H20 119.4
C20 C21 H21 119.9
C20 C21 C22 120.2(2)
C22 C21 H21 119.9
C21 C22 H22 119.7
C21 C22 C23 120.7(2)
C23 C22 H22 119.7
C18 C23 C27 122.70(19)
C22 C23 C18 118.5(2)
C22 C23 C27 118.8(2)
C19 C24 H24 107.3
C19 C24 C25 111.9(2)
C19 C24 C26 112.7(2)
C25 C24 H24 107.3
C25 C24 C26 110.0(2)
C26 C24 H24 107.3
C24 C25 H25A 109.5
C24 C25 H25B 109.5
C24 C25 H25C 109.5
H25A C25 H25B 109.5
H25A C25 H25C 109.5
H25B C25 H25C 109.5
C24 C26 H26A 109.5
C24 C26 H26B 109.5
C24 C26 H26C 109.5
H26A C26 H26B 109.5
H26A C26 H26C 109.5
H26B C26 H26C 109.5
C23 C27 H27 108.1
C23 C27 C28 109.46(18)
C23 C27 C29 112.7(2)
C28 C27 H27 108.1
C28 C27 C29 110.2(2)
C29 C27 H27 108.1
C27 C28 H28A 109.5
C27 C28 H28B 109.5
C27 C28 H28C 109.5
H28A C28 H28B 109.5
H28A C28 H28C 109.5
H28B C28 H28C 109.5
C27 C29 H29A 109.5
C27 C29 H29B 109.5
C27 C29 H29C 109.5
H29A C29 H29B 109.5
H29A C29 H29C 109.5
H29B C29 H29C 109.5
O1 C30 H30A 109.0
O1 C30 H30B 109.0
O1 C30 C31 113.06(17)
H30A C30 H30B 107.8
C31 C30 H30A 109.0
C31 C30 H30B 109.0
C32 C31 C30 119.08(19)
C36 C31 C30 122.19(19)
C36 C31 C32 118.7(2)
C31 C32 H32 119.6
C33 C32 C31 120.9(2)
C33 C32 H32 119.6
C32 C33 H33 120.1
C34 C33 C32 119.9(2)
C34 C33 H33 120.1
C33 C34 H34 120.1
C35 C34 C33 119.8(2)
C35 C34 H34 120.1
C34 C35 H35 119.9
C34 C35 C36 120.3(2)
C36 C35 H35 119.9
C31 C36 C35 120.4(2)
C31 C36 H36 119.8
C35 C36 H36 119.8

loop_
_geom_bond_atom_site_label_1
_geom_bond_atom_site_label_2
_geom_bond_distance
Al1 H1 1.54(3)
Al1 O1 1.7175(15)
Al1 N1 1.8893(17)
Al1 N2 1.8816(18)
O1 C30 1.400(2)
N1 C1 1.333(3)
N1 C6 1.449(2)
N2 C4 1.342(3)
N2 C18 1.451(2)
C1 C2 1.503(3)
C1 C3 1.397(3)
C2 H2A 0.9800
C2 H2B 0.9800
C2 H2C 0.9800
C3 H3 0.9500
C3 C4 1.394(3)
C4 C5 1.508(3)
C5 H5A 0.9800
C5 H5B 0.9800
C5 H5C 0.9800
C6 C7 1.403(3)
C6 C11 1.408(3)
C7 C8 1.393(3)
C7 C12 1.524(3)
C8 H8 0.9500
C8 C9 1.378(3)
C9 H9 0.9500
C9 C10 1.385(4)
C10 H10 0.9500
C10 C11 1.389(3)
C11 C15 1.518(3)
C12 H12 1.0000
C12 C13 1.531(3)
C12 C14 1.527(3)
C13 H13A 0.9800
C13 H13B 0.9800
C13 H13C 0.9800
C14 H14A 0.9800
C14 H14B 0.9800
C14 H14C 0.9800
C15 H15 1.0000
C15 C16 1.533(4)
C15 C17 1.532(3)
C16 H16A 0.9800
C16 H16B 0.9800
C16 H16C 0.9800
C17 H17A 0.9800
C17 H17B 0.9800
C17 H17C 0.9800
C18 C19 1.408(3)
C18 C23 1.402(3)
C19 C20 1.398(3)
C19 C24 1.519(3)
C20 H20 0.9500
C20 C21 1.376(3)
C21 H21 0.9500
C21 C22 1.385(3)
C22 H22 0.9500
C22 C23 1.397(3)
C23 C27 1.522(3)
C24 H24 1.0000
C24 C25 1.523(4)
C24 C26 1.527(3)
C25 H25A 0.9800
C25 H25B 0.9800
C25 H25C 0.9800
C26 H26A 0.9800
C26 H26B 0.9800
C26 H26C 0.9800
C27 H27 1.0000
C27 C28 1.529(4)
C27 C29 1.532(3)
C28 H28A 0.9800
C28 H28B 0.9800
C28 H28C 0.9800
C29 H29A 0.9800
C29 H29B 0.9800
C29 H29C 0.9800
C30 H30A 0.9900
C30 H30B 0.9900
C30 C31 1.511(3)
C31 C32 1.391(3)
C31 C36 1.384(3)
C32 H32 0.9500
C32 C33 1.383(3)
C33 H33 0.9500
C33 C34 1.382(4)
C34 H34 0.9500
C34 C35 1.378(3)
C35 H35 0.9500
C35 C36 1.389(3)
C36 H36 0.9500

loop_
_geom_torsion_atom_site_label_1
_geom_torsion_atom_site_label_2
_geom_torsion_atom_site_label_3
_geom_torsion_atom_site_label_4
_geom_torsion
Al1 O1 C30 C31 120.33(17)
Al1 N1 C1 C2 171.01(16)
Al1 N1 C1 C3 -10.2(3)
Al1 N1 C6 C7 -82.2(2)
Al1 N1 C6 C11 93.4(2)
Al1 N2 C4 C3 14.4(3)
Al1 N2 C4 C5 -168.01(17)
Al1 N2 C18 C19 -88.6(2)
Al1 N2 C18 C23 89.3(2)
O1 Al1 N1 C1 141.16(16)
O1 Al1 N1 C6 -39.94(16)
O1 Al1 N2 C4 -143.14(15)
O1 Al1 N2 C18 43.61(18)
O1 C30 C31 C32 164.16(19)
O1 C30 C31 C36 -17.4(3)
N1 Al1 O1 C30 87.97(17)
N1 Al1 N2 C4 -28.25(17)
N1 Al1 N2 C18 158.50(16)
N1 C1 C3 C4 -13.8(4)
N1 C6 C7 C8 175.21(18)
N1 C6 C7 C12 -5.1(3)
N1 C6 C11 C10 -176.50(19)
N1 C6 C11 C15 3.5(3)
N2 Al1 O1 C30 -166.00(15)
N2 Al1 N1 C1 26.62(18)
N2 Al1 N1 C6 -154.49(14)
N2 C18 C19 C20 -176.75(18)
N2 C18 C19 C24 3.4(3)
N2 C18 C23 C22 177.58(19)
N2 C18 C23 C27 -5.1(3)
C1 N1 C6 C7 96.7(2)
C1 N1 C6 C11 -87.7(2)
C1 C3 C4 N2 11.4(4)
C1 C3 C4 C5 -166.2(2)
C2 C1 C3 C4 165.0(2)
C4 N2 C18 C19 98.1(2)
C4 N2 C18 C23 -84.1(2)
C6 N1 C1 C2 -7.9(3)
C6 N1 C1 C3 170.96(19)
C6 C7 C8 C9 1.0(3)
C6 C7 C12 C13 -115.8(2)
C6 C7 C12 C14 120.6(2)
C6 C11 C15 C16 115.9(3)
C6 C11 C15 C17 -120.6(2)
C7 C6 C11 C10 -0.9(3)
C7 C6 C11 C15 179.1(2)
C7 C8 C9 C10 -0.4(4)
C8 C7 C12 C13 63.8(3)
C8 C7 C12 C14 -59.7(3)
C8 C9 C10 C11 -1.0(4)
C9 C10 C11 C6 1.6(3)
C9 C10 C11 C15 -178.4(2)
C10 C11 C15 C16 -64.1(3)
C10 C11 C15 C17 59.4(3)
C11 C6 C7 C8 -0.3(3)
C11 C6 C7 C12 179.32(19)
C12 C7 C8 C9 -178.7(2)
C18 N2 C4 C3 -172.1(2)
C18 N2 C4 C5 5.4(3)
C18 C19 C20 C21 -2.3(3)
C18 C19 C24 C25 -88.0(3)
C18 C19 C24 C26 147.5(2)
C18 C23 C27 C28 -109.8(2)
C18 C23 C27 C29 127.2(2)
C19 C18 C23 C22 -4.6(3)
C19 C18 C23 C27 172.7(2)
C19 C20 C21 C22 -1.6(3)
C20 C19 C24 C25 92.2(3)
C20 C19 C24 C26 -32.4(3)
C20 C21 C22 C23 2.4(4)
C21 C22 C23 C18 0.6(3)
C21 C22 C23 C27 -176.8(2)
C22 C23 C27 C28 67.5(3)
C22 C23 C27 C29 -55.5(3)
C23 C18 C19 C20 5.4(3)
C23 C18 C19 C24 -174.5(2)
C24 C19 C20 C21 177.6(2)
C30 C31 C32 C33 178.7(2)
C30 C31 C36 C35 -177.6(2)
C31 C32 C33 C34 -1.2(4)
C32 C31 C36 C35 0.8(3)
C32 C33 C34 C35 1.1(4)
C33 C34 C35 C36 0.0(4)
C34 C35 C36 C31 -1.0(4)
C36 C31 C32 C33 0.2(3)
